data_8106862
loop_
_publ_author_name
'Li, Gang'
'Zhou, Wei-Min'
'Zhu, Li-Chun'
'Wang, Li'

_publ_section_title
;
 Crystal structure of
 (Z)-1-(((3-acetyl-2-hydroxyphenyl)amino)methylene)naphthalen-2(1H)-one,
 C19H15NO3
;
_journal_issue 1
_journal_name_full 'Zeitschrift f\"ur Kristallographie - New Crystal Structures'
_journal_page_first 315
_journal_page_last 317
_journal_paper_doi 10.1515/ncrs-2015-0166
_journal_volume 231
_journal_year 2016
_chemical_formula_moiety 'C19 H15 N O3'
_chemical_formula_sum 'C19 H15 N O3'
_chemical_formula_weight 305.32
_space_group_crystal_system monoclinic
_space_group_IT_number 14
_space_group_name_Hall '-P 2yn'
_space_group_name_H-M_alt 'P 1 21/n 1'
_atom_sites_solution_hydrogens geom
_atom_sites_solution_primary direct
_cell_angle_alpha 90
_cell_angle_beta 98.640(5)
_cell_angle_gamma 90
_cell_formula_units_Z 4
_cell_length_a 9.1811(4)
_cell_length_b 16.0396(6)
_cell_length_c 10.1330(5)
_cell_measurement_reflns_used 1496
_cell_measurement_temperature 294.29(10)
_cell_measurement_theta_max 26.5720
_cell_measurement_theta_min 4.0600
_cell_volume 1475.26(11)
_computing_cell_refinement
;
CrysAlisPro, Agilent Technologies,
Version 1.171.36.32 (release 02-08-2013 CrysAlis171 .NET)
(compiled Aug  2 2013,16:46:58)
;
_computing_data_collection
;
CrysAlisPro, Agilent Technologies,
Version 1.171.36.32 (release 02-08-2013 CrysAlis171 .NET)
(compiled Aug  2 2013,16:46:58)
;
_computing_data_reduction
;
CrysAlisPro, Agilent Technologies,
Version 1.171.36.32 (release 02-08-2013 CrysAlis171 .NET)
(compiled Aug  2 2013,16:46:58)
;
_computing_molecular_graphics 'Olex2 (Dolomanov et al., 2009)'
_computing_publication_material 'Olex2 (Dolomanov et al., 2009)'
_computing_structure_refinement 'ShelXL (Sheldrick, 2008)'
_computing_structure_solution 'ShelXS (Sheldrick, 2008)'
_diffrn_ambient_temperature 294.29(10)
_diffrn_detector_area_resol_mean 16.0733
_diffrn_measured_fraction_theta_full 0.997
_diffrn_measured_fraction_theta_max 0.998
_diffrn_measurement_details
;
#__ type_ start__ end____ width___ exp.time_
  1 omega   -9.00   20.00   1.0000   10.0000
omega____ theta____ kappa____ phi______ frames
    -      -16.3571  -99.0000   30.0000 29

#__ type_ start__ end____ width___ exp.time_
  2 omega   -1.00   88.00   1.0000   10.0000
omega____ theta____ kappa____ phi______ frames
    -       19.7946   57.0000    0.0000 89

#__ type_ start__ end____ width___ exp.time_
  3 omega   -3.00   60.00   1.0000   10.0000
omega____ theta____ kappa____ phi______ frames
    -       19.7946  -99.0000 -180.0000 63

#__ type_ start__ end____ width___ exp.time_
  4 omega   26.00   71.00   1.0000   10.0000
omega____ theta____ kappa____ phi______ frames
    -       19.7946   57.0000  -90.0000 45
;
_diffrn_measurement_device_type 'SuperNova, Dual, Cu at zero, Eos'
_diffrn_measurement_method '\w scans'
_diffrn_orient_matrix_UB_11 0.0735048000
_diffrn_orient_matrix_UB_12 0.0123444000
_diffrn_orient_matrix_UB_13 -0.0035643000
_diffrn_orient_matrix_UB_21 -0.0243578000
_diffrn_orient_matrix_UB_22 0.0215753000
_diffrn_orient_matrix_UB_23 -0.0603587000
_diffrn_orient_matrix_UB_31 -0.0103761000
_diffrn_orient_matrix_UB_32 0.0365822000
_diffrn_orient_matrix_UB_33 0.0368281000
_diffrn_radiation_monochromator mirror
_diffrn_radiation_type MoK\a
_diffrn_radiation_wavelength 0.71073
_diffrn_reflns_av_R_equivalents 0.0235
_diffrn_reflns_av_unetI/netI 0.0404
_diffrn_reflns_Laue_measured_fraction_full 0.997
_diffrn_reflns_Laue_measured_fraction_max 0.998
_diffrn_reflns_limit_h_max 8
_diffrn_reflns_limit_h_min -11
_diffrn_reflns_limit_k_max 18
_diffrn_reflns_limit_k_min -19
_diffrn_reflns_limit_l_max 11
_diffrn_reflns_limit_l_min -12
_diffrn_reflns_number 6009
_diffrn_reflns_point_group_measured_fraction_full 0.997
_diffrn_reflns_point_group_measured_fraction_max 0.998
_diffrn_reflns_theta_full 25.500
_diffrn_reflns_theta_max 26.022
_diffrn_reflns_theta_min 3.390
_diffrn_source 'SuperNova (Mo) X-ray Source'
_exptl_absorpt_coefficient_mu 0.094
_exptl_absorpt_correction_T_max 1.00000
_exptl_absorpt_correction_T_min 0.79875
_exptl_absorpt_correction_type multi-scan
_exptl_absorpt_process_details
;
CrysAlisPro, Agilent Technologies,
Version 1.171.36.32 (release 02-08-2013 CrysAlis171 .NET)
(compiled Aug  2 2013,16:46:58)
Empirical absorption correction using spherical harmonics,
 implemented in SCALE3 ABSPACK scaling algorithm.
;
_exptl_crystal_colour 'clear light brown'
_exptl_crystal_density_diffrn 1.375
_exptl_crystal_description block
_exptl_crystal_F_000 640
_exptl_crystal_size_max 0.31
_exptl_crystal_size_mid 0.29
_exptl_crystal_size_min 0.26
_refine_diff_density_max 0.177
_refine_diff_density_min -0.164
_refine_diff_density_rms 0.036
_refine_ls_extinction_coef .
_refine_ls_extinction_method none
_refine_ls_goodness_of_fit_ref 1.047
_refine_ls_hydrogen_treatment constr
_refine_ls_matrix_type full
_refine_ls_number_parameters 210
_refine_ls_number_reflns 2913
_refine_ls_number_restraints 0
_refine_ls_restrained_S_all 1.047
_refine_ls_R_factor_all 0.0816
_refine_ls_R_factor_gt 0.0539
_refine_ls_shift/su_max 0.000
_refine_ls_shift/su_mean 0.000
_refine_ls_structure_factor_coef Fsqd
_refine_ls_weighting_details 'w=1/[\s^2^(Fo^2^)+(0.0379P)^2^+0.7159P] where P=(Fo^2^+2Fc^2^)/3'
_refine_ls_weighting_scheme calc
_refine_ls_wR_factor_gt 0.1208
_refine_ls_wR_factor_ref 0.1373
_reflns_Friedel_coverage 0.000
_reflns_Friedel_fraction_full .
_reflns_Friedel_fraction_max .
_reflns_number_gt 2006
_reflns_number_total 2913
_reflns_threshold_expression 'I > 2\s(I)'
_cod_data_source_file suppl_ncrs-2015-0166_suppl.cif
_cod_data_source_block 1
_cod_original_cell_volume 1475.27(11)
_cod_database_code 8106862
_shelx_space_group_comment
;
The symmetry employed for this shelxl refinement is uniquely defined
by the following loop, which should always be used as a source of
symmetry information in preference to the above space-group names.
They are only intended as comments.
;
_reflns_odcompleteness_completeness 99.68
_reflns_odcompleteness_iscentric 1
_reflns_odcompleteness_theta 26.32
_olex2_refinement_description
;
1. Fixed Uiso
 At 1.2 times of:
  All C(H) groups, All N(H) groups
 At 1.5 times of:
  All C(H,H,H) groups, All O(H) groups
2.a Aromatic/amide H refined with riding coordinates:
 N1(H1), C3(H3), C4(H4), C6(H6), C7(H7), C8(H8), C9(H9), C11(H11), C15(H15),
 C16(H16), C17(H17)
2.b Idealised Me refined as rotating group:
 C19(H19A,H19B,H19C)
2.c Idealised tetrahedral OH refined as rotating group:
 O2(H2)
;
_shelx_shelxl_version_number 2014/7
_olex2_submission_special_instructions 'No special instructions were received'

loop_
_space_group_symop_operation_xyz
'x, y, z'
'-x+1/2, y+1/2, -z+1/2'
'-x, -y, -z'
'x-1/2, -y-1/2, z-1/2'

loop_
_atom_site_label
_atom_site_type_symbol
_atom_site_fract_x
_atom_site_fract_y
_atom_site_fract_z
_atom_site_U_iso_or_equiv
_atom_site_adp_type
_atom_site_occupancy
_atom_site_site_symmetry_order
_atom_site_calc_flag
_atom_site_refinement_flags_posn
_atom_site_refinement_flags_adp
_atom_site_refinement_flags_occupancy
_atom_site_disorder_assembly
_atom_site_disorder_group
O1 O 0.55781(17) 0.16602(11) 0.51263(18) 0.0569(5) Uani 1 1 d . . . . .
O2 O 0.69792(19) 0.04615(11) 0.29312(19) 0.0606(5) Uani 1 1 d . . . . .
H2 H 0.7797 0.0357 0.2741 0.091 Uiso 1 1 calc GR . . . .
O3 O 0.8795(2) -0.01596(13) 0.1566(2) 0.0733(6) Uani 1 1 d . . . . .
N1 N 0.4321(2) 0.05714(11) 0.35454(19) 0.0460(5) Uani 1 1 d . . . . .
H1 H 0.5087 0.0848 0.3888 0.055 Uiso 1 1 calc R . . . .
C1 C 0.3020(2) 0.13616(13) 0.4984(2) 0.0386(5) Uani 1 1 d . . . . .
C2 C 0.4332(2) 0.17945(14) 0.5526(2) 0.0442(6) Uani 1 1 d . . . . .
C3 C 0.4255(3) 0.23938(14) 0.6568(2) 0.0495(6) Uani 1 1 d . . . . .
H3 H 0.5102 0.2681 0.6929 0.059 Uiso 1 1 calc R . . . .
C4 C 0.2988(3) 0.25470(14) 0.7030(2) 0.0489(6) Uani 1 1 d . . . . .
H4 H 0.2982 0.2937 0.7709 0.059 Uiso 1 1 calc R . . . .
C5 C 0.1653(2) 0.21328(13) 0.6517(2) 0.0421(5) Uani 1 1 d . . . . .
C6 C 0.0342(3) 0.23015(15) 0.7032(3) 0.0524(6) Uani 1 1 d . . . . .
H6 H 0.0355 0.2686 0.7720 0.063 Uiso 1 1 calc R . . . .
C7 C -0.0944(3) 0.19124(16) 0.6541(3) 0.0570(7) Uani 1 1 d . . . . .
H7 H -0.1803 0.2032 0.6886 0.068 Uiso 1 1 calc R . . . .
C8 C -0.0957(3) 0.13353(16) 0.5520(3) 0.0571(7) Uani 1 1 d . . . . .
H8 H -0.1833 0.1069 0.5181 0.068 Uiso 1 1 calc R . . . .
C9 C 0.0301(2) 0.11523(15) 0.5004(3) 0.0500(6) Uani 1 1 d . . . . .
H9 H 0.0260 0.0763 0.4319 0.060 Uiso 1 1 calc R . . . .
C10 C 0.1652(2) 0.15377(13) 0.5482(2) 0.0397(5) Uani 1 1 d . . . . .
C11 C 0.3094(3) 0.07531(14) 0.4002(2) 0.0443(6) Uani 1 1 d . . . . .
H11 H 0.2239 0.0467 0.3660 0.053 Uiso 1 1 calc R . . . .
C12 C 0.4541(3) -0.00159(13) 0.2572(2) 0.0436(5) Uani 1 1 d . . . . .
C13 C 0.5978(3) -0.00575(14) 0.2257(2) 0.0446(6) Uani 1 1 d . . . . .
C14 C 0.6332(3) -0.06117(14) 0.1287(2) 0.0484(6) Uani 1 1 d . . . . .
C15 C 0.5218(3) -0.11210(15) 0.0649(3) 0.0566(7) Uani 1 1 d . . . . .
H15 H 0.5429 -0.1494 0.0002 0.068 Uiso 1 1 calc R . . . .
C16 C 0.3819(3) -0.10847(15) 0.0955(3) 0.0588(7) Uani 1 1 d . . . . .
H16 H 0.3093 -0.1433 0.0517 0.071 Uiso 1 1 calc R . . . .
C17 C 0.3476(3) -0.05315(14) 0.1913(2) 0.0510(6) Uani 1 1 d . . . . .
H17 H 0.2520 -0.0509 0.2111 0.061 Uiso 1 1 calc R . . . .
C18 C 0.7848(3) -0.06285(16) 0.0972(3) 0.0589(7) Uani 1 1 d . . . . .
C19 C 0.8269(3) -0.12018(18) -0.0066(3) 0.0755(9) Uani 1 1 d . . . . .
H19A H 0.8250 -0.1767 0.0242 0.113 Uiso 1 1 calc GR . . . .
H19B H 0.9243 -0.1067 -0.0234 0.113 Uiso 1 1 calc GR . . . .
H19C H 0.7584 -0.1140 -0.0875 0.113 Uiso 1 1 calc GR . . . .

loop_
_atom_site_aniso_label
_atom_site_aniso_U_11
_atom_site_aniso_U_22
_atom_site_aniso_U_33
_atom_site_aniso_U_23
_atom_site_aniso_U_13
_atom_site_aniso_U_12
O1 0.0415(9) 0.0675(11) 0.0633(12) -0.0038(9) 0.0135(8) -0.0055(8)
O2 0.0546(10) 0.0599(11) 0.0710(13) -0.0141(9) 0.0208(9) -0.0072(9)
O3 0.0664(12) 0.0748(13) 0.0851(15) -0.0066(11) 0.0318(11) 0.0020(11)
N1 0.0478(11) 0.0476(11) 0.0437(11) -0.0008(9) 0.0104(9) -0.0013(9)
C1 0.0417(12) 0.0389(11) 0.0355(12) 0.0043(9) 0.0062(10) 0.0008(9)
C2 0.0435(13) 0.0451(13) 0.0438(14) 0.0086(11) 0.0059(10) -0.0009(10)
C3 0.0518(14) 0.0457(13) 0.0491(15) -0.0002(11) 0.0009(12) -0.0097(11)
C4 0.0605(15) 0.0421(13) 0.0435(14) -0.0039(10) 0.0056(12) -0.0018(11)
C5 0.0484(13) 0.0391(12) 0.0387(13) 0.0048(10) 0.0058(10) 0.0033(10)
C6 0.0620(16) 0.0491(14) 0.0483(15) 0.0007(12) 0.0156(12) 0.0098(12)
C7 0.0492(14) 0.0630(16) 0.0623(18) 0.0071(14) 0.0194(13) 0.0108(13)
C8 0.0414(13) 0.0665(16) 0.0630(18) 0.0030(14) 0.0070(12) 0.0012(12)
C9 0.0450(13) 0.0562(14) 0.0485(15) -0.0047(12) 0.0062(11) -0.0014(11)
C10 0.0424(12) 0.0410(12) 0.0356(12) 0.0058(10) 0.0056(10) 0.0024(10)
C11 0.0443(12) 0.0473(13) 0.0419(13) 0.0031(11) 0.0085(10) -0.0011(10)
C12 0.0557(14) 0.0377(12) 0.0391(13) 0.0049(10) 0.0127(11) 0.0043(11)
C13 0.0551(14) 0.0388(12) 0.0410(13) 0.0048(10) 0.0108(11) 0.0016(11)
C14 0.0620(15) 0.0409(12) 0.0440(14) 0.0062(10) 0.0137(12) 0.0104(11)
C15 0.0772(19) 0.0462(14) 0.0469(15) -0.0049(12) 0.0106(14) 0.0077(13)
C16 0.0698(18) 0.0522(15) 0.0533(16) -0.0070(12) 0.0053(14) -0.0011(13)
C17 0.0537(14) 0.0481(14) 0.0521(16) 0.0006(12) 0.0105(12) -0.0012(11)
C18 0.0714(18) 0.0523(15) 0.0561(17) 0.0101(13) 0.0197(14) 0.0136(14)
C19 0.088(2) 0.0753(19) 0.070(2) -0.0007(16) 0.0342(17) 0.0257(17)

loop_
_atom_type_symbol
_atom_type_description
_atom_type_scat_dispersion_real
_atom_type_scat_dispersion_imag
_atom_type_scat_source
C C 0.0033 0.0016 'International Tables Vol C Tables 4.2.6.8 and 6.1.1.4'
H H 0.0000 0.0000 'International Tables Vol C Tables 4.2.6.8 and 6.1.1.4'
N N 0.0061 0.0033 'International Tables Vol C Tables 4.2.6.8 and 6.1.1.4'
O O 0.0106 0.0060 'International Tables Vol C Tables 4.2.6.8 and 6.1.1.4'

loop_
_geom_angle_atom_site_label_1
_geom_angle_atom_site_label_2
_geom_angle_atom_site_label_3
_geom_angle
_geom_angle_site_symmetry_1
_geom_angle_site_symmetry_3
C13 O2 H2 109.5 . .
C11 N1 H1 115.9 . .
C11 N1 C12 128.3(2) . .
C12 N1 H1 115.9 . .
C2 C1 C10 119.8(2) . .
C11 C1 C2 118.9(2) . .
C11 C1 C10 121.3(2) . .
O1 C2 C1 122.4(2) . .
O1 C2 C3 119.1(2) . .
C1 C2 C3 118.4(2) . .
C2 C3 H3 119.3 . .
C4 C3 C2 121.3(2) . .
C4 C3 H3 119.3 . .
C3 C4 H4 118.9 . .
C3 C4 C5 122.2(2) . .
C5 C4 H4 118.9 . .
C6 C5 C4 120.8(2) . .
C6 C5 C10 119.9(2) . .
C10 C5 C4 119.3(2) . .
C5 C6 H6 119.4 . .
C7 C6 C5 121.3(2) . .
C7 C6 H6 119.4 . .
C6 C7 H7 120.4 . .
C6 C7 C8 119.2(2) . .
C8 C7 H7 120.4 . .
C7 C8 H8 119.5 . .
C9 C8 C7 121.0(2) . .
C9 C8 H8 119.5 . .
C8 C9 H9 119.2 . .
C8 C9 C10 121.7(2) . .
C10 C9 H9 119.2 . .
C5 C10 C1 119.0(2) . .
C9 C10 C1 124.1(2) . .
C9 C10 C5 117.0(2) . .
N1 C11 C1 122.6(2) . .
N1 C11 H11 118.7 . .
C1 C11 H11 118.7 . .
N1 C12 C13 115.6(2) . .
C17 C12 N1 125.4(2) . .
C17 C12 C13 119.0(2) . .
O2 C13 C12 116.6(2) . .
O2 C13 C14 122.4(2) . .
C14 C13 C12 121.0(2) . .
C13 C14 C18 119.3(2) . .
C15 C14 C13 117.9(2) . .
C15 C14 C18 122.8(2) . .
C14 C15 H15 119.3 . .
C16 C15 C14 121.4(2) . .
C16 C15 H15 119.3 . .
C15 C16 H16 119.8 . .
C15 C16 C17 120.4(2) . .
C17 C16 H16 119.8 . .
C12 C17 C16 120.3(2) . .
C12 C17 H17 119.8 . .
C16 C17 H17 119.8 . .
O3 C18 C14 120.1(2) . .
O3 C18 C19 118.8(3) . .
C14 C18 C19 121.1(3) . .
C18 C19 H19A 109.5 . .
C18 C19 H19B 109.5 . .
C18 C19 H19C 109.5 . .
H19A C19 H19B 109.5 . .
H19A C19 H19C 109.5 . .
H19B C19 H19C 109.5 . .

loop_
_geom_bond_atom_site_label_1
_geom_bond_atom_site_label_2
_geom_bond_distance
_geom_bond_site_symmetry_2
O1 C2 1.287(3) .
O2 H2 0.8200 .
O2 C13 1.347(3) .
O3 C18 1.236(3) .
N1 H1 0.8600 .
N1 C11 1.314(3) .
N1 C12 1.401(3) .
C1 C2 1.427(3) .
C1 C10 1.450(3) .
C1 C11 1.403(3) .
C2 C3 1.437(3) .
C3 H3 0.9300 .
C3 C4 1.340(3) .
C4 H4 0.9300 .
C4 C5 1.423(3) .
C5 C6 1.408(3) .
C5 C10 1.418(3) .
C6 H6 0.9300 .
C6 C7 1.362(3) .
C7 H7 0.9300 .
C7 C8 1.387(4) .
C8 H8 0.9300 .
C8 C9 1.369(3) .
C9 H9 0.9300 .
C9 C10 1.405(3) .
C11 H11 0.9300 .
C12 C13 1.404(3) .
C12 C17 1.375(3) .
C13 C14 1.399(3) .
C14 C15 1.390(3) .
C14 C18 1.475(3) .
C15 H15 0.9300 .
C15 C16 1.367(4) .
C16 H16 0.9300 .
C16 C17 1.386(3) .
C17 H17 0.9300 .
C18 C19 1.491(4) .
C19 H19A 0.9600 .
C19 H19B 0.9600 .
C19 H19C 0.9600 .

loop_
_geom_torsion_atom_site_label_1
_geom_torsion_atom_site_label_2
_geom_torsion_atom_site_label_3
_geom_torsion_atom_site_label_4
_geom_torsion
_geom_torsion_site_symmetry_1
_geom_torsion_site_symmetry_2
_geom_torsion_site_symmetry_3
_geom_torsion_site_symmetry_4
O1 C2 C3 C4 -179.1(2) . . . .
O2 C13 C14 C15 180.0(2) . . . .
O2 C13 C14 C18 -0.6(3) . . . .
N1 C12 C13 O2 0.6(3) . . . .
N1 C12 C13 C14 -179.14(19) . . . .
N1 C12 C17 C16 179.3(2) . . . .
C1 C2 C3 C4 0.1(3) . . . .
C2 C1 C10 C5 -0.8(3) . . . .
C2 C1 C10 C9 179.3(2) . . . .
C2 C1 C11 N1 -0.9(3) . . . .
C2 C3 C4 C5 -0.4(4) . . . .
C3 C4 C5 C6 179.4(2) . . . .
C3 C4 C5 C10 0.0(3) . . . .
C4 C5 C6 C7 179.5(2) . . . .
C4 C5 C10 C1 0.6(3) . . . .
C4 C5 C10 C9 -179.5(2) . . . .
C5 C6 C7 C8 0.4(4) . . . .
C6 C5 C10 C1 -178.8(2) . . . .
C6 C5 C10 C9 1.1(3) . . . .
C6 C7 C8 C9 0.1(4) . . . .
C7 C8 C9 C10 0.0(4) . . . .
C8 C9 C10 C1 179.3(2) . . . .
C8 C9 C10 C5 -0.6(3) . . . .
C10 C1 C2 O1 179.7(2) . . . .
C10 C1 C2 C3 0.5(3) . . . .
C10 C1 C11 N1 -179.0(2) . . . .
C10 C5 C6 C7 -1.0(3) . . . .
C11 N1 C12 C13 178.3(2) . . . .
C11 N1 C12 C17 -1.0(4) . . . .
C11 C1 C2 O1 1.5(3) . . . .
C11 C1 C2 C3 -177.7(2) . . . .
C11 C1 C10 C5 177.23(19) . . . .
C11 C1 C10 C9 -2.7(3) . . . .
C12 N1 C11 C1 -179.8(2) . . . .
C12 C13 C14 C15 -0.2(3) . . . .
C12 C13 C14 C18 179.1(2) . . . .
C13 C12 C17 C16 0.1(3) . . . .
C13 C14 C15 C16 0.0(4) . . . .
C13 C14 C18 O3 0.4(4) . . . .
C13 C14 C18 C19 -179.3(2) . . . .
C14 C15 C16 C17 0.3(4) . . . .
C15 C14 C18 O3 179.7(2) . . . .
C15 C14 C18 C19 0.1(4) . . . .
C15 C16 C17 C12 -0.3(4) . . . .
C17 C12 C13 O2 180.0(2) . . . .
C17 C12 C13 C14 0.2(3) . . . .
C18 C14 C15 C16 -179.3(2) . . . .
